data_7712843
loop_
_publ_author_name
'Zhang, Jiahua'
'Yang, Xiao'
'Ren, Taohong'
'Jia, Dingxian'

_publ_section_title
;
 Syntheses, Structures, photoelectric properties and photocatalysis of
 iodobismuthate hybrids with lanthanide complex cations
;
_journal_name_full 'Dalton Transactions'
_journal_paper_doi 10.1039/D3DT00490B
_journal_year 2023
_chemical_formula_sum 'C24 H56 Bi2 I9 La N8 O8'
_chemical_formula_weight 2283.73
_space_group_crystal_system triclinic
_space_group_IT_number 2
_space_group_name_Hall '-P 1'
_space_group_name_H-M_alt 'P -1'
_atom_sites_solution_hydrogens geom
_audit_creation_method SHELXL-2014/7
_audit_update_record
;
2023-02-15 deposited with the CCDC.	2023-04-19 downloaded from the CCDC.
;
_cell_angle_alpha 88.113(7)
_cell_angle_beta 78.328(6)
_cell_angle_gamma 71.994(6)
_cell_formula_units_Z 2
_cell_length_a 13.3790(10)
_cell_length_b 14.8016(12)
_cell_length_c 15.5176(17)
_cell_measurement_reflns_used 14077
_cell_measurement_temperature 293(2)
_cell_measurement_theta_max 25.35
_cell_measurement_theta_min 3.0
_cell_volume 2860.6(5)
_computing_structure_refinement 'SHELXL-2014/7 (Sheldrick, 2014)'
_diffrn_ambient_temperature 293(2)
_diffrn_detector_area_resol_mean 7.31
_diffrn_measured_fraction_theta_full 0.991
_diffrn_measured_fraction_theta_max 0.991
_diffrn_measurement_device_type 'Rigaku Mercury'
_diffrn_measurement_method \w
_diffrn_radiation_type MoK\a
_diffrn_radiation_wavelength 0.71073
_diffrn_reflns_av_R_equivalents 0.0557
_diffrn_reflns_av_unetI/netI 0.0929
_diffrn_reflns_Laue_measured_fraction_full 0.991
_diffrn_reflns_Laue_measured_fraction_max 0.991
_diffrn_reflns_limit_h_max 16
_diffrn_reflns_limit_h_min -16
_diffrn_reflns_limit_k_max 17
_diffrn_reflns_limit_k_min -16
_diffrn_reflns_limit_l_max 14
_diffrn_reflns_limit_l_min -18
_diffrn_reflns_number 22966
_diffrn_reflns_point_group_measured_fraction_full 0.991
_diffrn_reflns_point_group_measured_fraction_max 0.991
_diffrn_reflns_theta_full 25.242
_diffrn_reflns_theta_max 25.349
_diffrn_reflns_theta_min 3.007
_exptl_absorpt_coefficient_mu 11.767
_exptl_absorpt_correction_T_max 0.1263
_exptl_absorpt_correction_T_min 0.0486
_exptl_absorpt_correction_type multi-scan
_exptl_absorpt_process_details 'Jacobson, R. (1998) Private communication'
_exptl_crystal_colour orange-red
_exptl_crystal_density_diffrn 2.651
_exptl_crystal_description prism
_exptl_crystal_F_000 2040
_exptl_crystal_size_max 0.650
_exptl_crystal_size_mid 0.600
_exptl_crystal_size_min 0.300
_refine_diff_density_max 2.089
_refine_diff_density_min -2.414
_refine_diff_density_rms 0.251
_refine_ls_extinction_coef 0.00322(5)
_refine_ls_extinction_expression Fc^*^=kFc[1+0.001xFc^2^\l^3^/sin(2\q)]^-1/4^
_refine_ls_extinction_method 'SHELXL-2014/7 (Sheldrick 2014'
_refine_ls_goodness_of_fit_ref 0.899
_refine_ls_hydrogen_treatment constr
_refine_ls_matrix_type full
_refine_ls_number_parameters 486
_refine_ls_number_reflns 10384
_refine_ls_number_restraints 0
_refine_ls_restrained_S_all 0.899
_refine_ls_R_factor_all 0.0558
_refine_ls_R_factor_gt 0.0423
_refine_ls_shift/su_max 0.001
_refine_ls_shift/su_mean 0.000
_refine_ls_structure_factor_coef Fsqd
_refine_ls_weighting_details 'w=1/[\s^2^(Fo^2^)+(0.0270P)^2^] where P=(Fo^2^+2Fc^2^)/3'
_refine_ls_weighting_scheme calc
_refine_ls_wR_factor_gt 0.0758
_refine_ls_wR_factor_ref 0.0800
_reflns_Friedel_coverage 0.000
_reflns_number_gt 7957
_reflns_number_total 10384
_reflns_threshold_expression 'I > 2\s(I)'
_cod_data_source_file d3dt00490b2.cif
_cod_data_source_block shelxl
_cod_database_code 7712843
_shelx_shelxl_version_number 2014/7
_shelx_space_group_comment
;
The symmetry employed for this shelxl refinement is uniquely defined
by the following loop, which should always be used as a source of
symmetry information in preference to the above space-group names.
They are only intended as comments.
;
_shelx_estimated_absorpt_t_min 0.049
_shelx_estimated_absorpt_t_max 0.126

loop_
_space_group_symop_operation_xyz
'x, y, z'
'-x, -y, -z'

loop_
_atom_site_label
_atom_site_type_symbol
_atom_site_fract_x
_atom_site_fract_y
_atom_site_fract_z
_atom_site_U_iso_or_equiv
_atom_site_adp_type
_atom_site_occupancy
_atom_site_site_symmetry_order
_atom_site_calc_flag
_atom_site_refinement_flags_posn
_atom_site_refinement_flags_adp
_atom_site_refinement_flags_occupancy
_atom_site_disorder_assembly
_atom_site_disorder_group
La1 La 0.07244(4) 0.31449(4) 0.26976(4) 0.02290(15) Uani 1 1 d . . . . .
O1 O 0.2149(5) 0.3777(5) 0.1862(5) 0.050(2) Uani 1 1 d . . . . .
O2 O 0.2249(6) 0.2475(6) 0.3403(6) 0.064(3) Uani 1 1 d . . . . .
O3 O 0.0679(5) 0.4503(5) 0.3643(5) 0.044(2) Uani 1 1 d . . . . .
O4 O -0.0204(5) 0.4531(5) 0.1926(5) 0.047(2) Uani 1 1 d . . . . .
O5 O -0.1075(5) 0.3608(6) 0.3703(5) 0.046(2) Uani 1 1 d . . . . .
O6 O 0.0611(6) 0.1617(6) 0.3383(6) 0.065(3) Uani 1 1 d . . . . .
O7 O -0.0503(5) 0.2602(6) 0.1930(5) 0.047(2) Uani 1 1 d . . . . .
O8 O 0.1774(5) 0.2071(5) 0.1462(5) 0.0397(19) Uani 1 1 d . . . . .
N1 N 0.3801(6) 0.3825(6) 0.1237(5) 0.032(2) Uani 1 1 d . . . . .
N2 N 0.3596(6) 0.2490(6) 0.4068(6) 0.038(2) Uani 1 1 d . . . . .
N3 N 0.0333(7) 0.6054(6) 0.3992(6) 0.040(2) Uani 1 1 d . . . . .
N4 N -0.0359(6) 0.5712(5) 0.0953(5) 0.029(2) Uani 1 1 d . . . . .
N5 N -0.2564(6) 0.3208(7) 0.3619(6) 0.041(2) Uani 1 1 d . . . . .
N6 N 0.0891(6) 0.0065(7) 0.3661(5) 0.034(2) Uani 1 1 d . . . . .
N7 N -0.1347(6) 0.2218(6) 0.0951(5) 0.0268(19) Uani 1 1 d . . . . .
N8 N 0.2544(6) 0.0550(6) 0.1005(5) 0.033(2) Uani 1 1 d . . . . .
C1 C 0.3081(8) 0.3383(8) 0.1436(8) 0.044(3) Uani 1 1 d . . . . .
H1 H 0.3269 0.2743 0.1251 0.053 Uiso 1 1 calc R U . . .
C2 C 0.3566(9) 0.4814(9) 0.1483(10) 0.068(4) Uani 1 1 d . . . . .
H2A H 0.2808 0.5078 0.1740 0.102 Uiso 1 1 calc R U . . .
H2B H 0.3745 0.5162 0.0964 0.102 Uiso 1 1 calc R U . . .
H2C H 0.3987 0.4865 0.1909 0.102 Uiso 1 1 calc R U . . .
C3 C 0.4869(7) 0.3350(8) 0.0728(8) 0.045(3) Uani 1 1 d . . . . .
H3A H 0.4875 0.2760 0.0469 0.068 Uiso 1 1 calc R U . . .
H3B H 0.5384 0.3214 0.1111 0.068 Uiso 1 1 calc R U . . .
H3C H 0.5059 0.3759 0.0264 0.068 Uiso 1 1 calc R U . . .
C4 C 0.3037(8) 0.2073(8) 0.3732(7) 0.044(3) Uani 1 1 d . . . . .
H4 H 0.3249 0.1406 0.3737 0.053 Uiso 1 1 calc R U . . .
C5 C 0.3331(11) 0.3495(10) 0.4094(10) 0.078(5) Uani 1 1 d . . . . .
H5A H 0.2620 0.3774 0.3967 0.118 Uiso 1 1 calc R U . . .
H5B H 0.3850 0.3686 0.3657 0.118 Uiso 1 1 calc R U . . .
H5C H 0.3342 0.3711 0.4674 0.118 Uiso 1 1 calc R U . . .
C6 C 0.4483(8) 0.1965(9) 0.4483(7) 0.047(3) Uani 1 1 d . . . . .
H6A H 0.4337 0.2186 0.5091 0.071 Uiso 1 1 calc R U . . .
H6B H 0.5141 0.2068 0.4170 0.071 Uiso 1 1 calc R U . . .
H6C H 0.4559 0.1292 0.4464 0.071 Uiso 1 1 calc R U . . .
C7 C 0.0042(8) 0.5288(8) 0.3916(7) 0.043(3) Uani 1 1 d . . . . .
H7 H -0.0691 0.5343 0.4080 0.051 Uiso 1 1 calc R U . . .
C8 C -0.0458(11) 0.6947(9) 0.4367(10) 0.080(5) Uani 1 1 d . . . . .
H8A H -0.1171 0.6882 0.4467 0.120 Uiso 1 1 calc R U . . .
H8B H -0.0419 0.7454 0.3962 0.120 Uiso 1 1 calc R U . . .
H8C H -0.0308 0.7098 0.4922 0.120 Uiso 1 1 calc R U . . .
C9 C 0.1424(12) 0.6001(12) 0.3798(12) 0.113(7) Uani 1 1 d . . . . .
H9A H 0.1861 0.5348 0.3645 0.170 Uiso 1 1 calc R U . . .
H9B H 0.1612 0.6216 0.4309 0.170 Uiso 1 1 calc R U . . .
H9C H 0.1552 0.6400 0.3307 0.170 Uiso 1 1 calc R U . . .
C10 C -0.0718(8) 0.5111(7) 0.1463(7) 0.036(3) Uani 1 1 d . . . . .
H10 H -0.1428 0.5122 0.1477 0.044 Uiso 1 1 calc R U . . .
C11 C 0.0699(9) 0.5798(9) 0.0941(9) 0.063(4) Uani 1 1 d . . . . .
H11A H 0.0628 0.6340 0.1310 0.095 Uiso 1 1 calc R U . . .
H11B H 0.1033 0.5887 0.0342 0.095 Uiso 1 1 calc R U . . .
H11C H 0.1140 0.5224 0.1163 0.095 Uiso 1 1 calc R U . . .
C12 C -0.1029(8) 0.6369(7) 0.0429(7) 0.043(3) Uani 1 1 d . . . . .
H12A H -0.1729 0.6276 0.0529 0.065 Uiso 1 1 calc R U . . .
H12B H -0.0695 0.6254 -0.0190 0.065 Uiso 1 1 calc R U . . .
H12C H -0.1110 0.7017 0.0598 0.065 Uiso 1 1 calc R U . . .
C13 C -0.1987(9) 0.3782(8) 0.3537(7) 0.041(3) Uani 1 1 d . . . . .
H13 H -0.2290 0.4390 0.3331 0.050 Uiso 1 1 calc R U . . .
C14 C -0.3626(8) 0.3469(10) 0.3400(9) 0.061(4) Uani 1 1 d . . . . .
H14A H -0.4167 0.3558 0.3938 0.092 Uiso 1 1 calc R U . . .
H14B H -0.3669 0.2968 0.3036 0.092 Uiso 1 1 calc R U . . .
H14C H -0.3748 0.4056 0.3082 0.092 Uiso 1 1 calc R U . . .
C15 C -0.2179(10) 0.2249(10) 0.3962(11) 0.086(5) Uani 1 1 d . . . . .
H15A H -0.1521 0.2180 0.4166 0.129 Uiso 1 1 calc R U . . .
H15B H -0.2045 0.1777 0.3499 0.129 Uiso 1 1 calc R U . . .
H15C H -0.2720 0.2160 0.4449 0.129 Uiso 1 1 calc R U . . .
C16 C 0.0993(8) 0.0905(9) 0.3774(8) 0.045(3) Uani 1 1 d . . . . .
H16 H 0.1394 0.0962 0.4190 0.054 Uiso 1 1 calc R U . . .
C17 C 0.0379(10) -0.0116(10) 0.2984(9) 0.071(5) Uani 1 1 d . . . . .
H17A H 0.0120 0.0465 0.2679 0.106 Uiso 1 1 calc R U . . .
H17B H -0.0220 -0.0339 0.3248 0.106 Uiso 1 1 calc R U . . .
H17C H 0.0892 -0.0596 0.2569 0.106 Uiso 1 1 calc R U . . .
C18 C 0.1344(9) -0.0743(8) 0.4168(8) 0.050(3) Uani 1 1 d . . . . .
H18A H 0.1757 -0.1281 0.3772 0.076 Uiso 1 1 calc R U . . .
H18B H 0.0769 -0.0903 0.4567 0.076 Uiso 1 1 calc R U . . .
H18C H 0.1807 -0.0584 0.4504 0.076 Uiso 1 1 calc R U . . .
C19 C -0.1126(8) 0.2810(8) 0.1403(7) 0.038(3) Uani 1 1 d . . . . .
H19 H -0.1462 0.3459 0.1333 0.046 Uiso 1 1 calc R U . . .
C20 C -0.2082(8) 0.2516(8) 0.0346(7) 0.045(3) Uani 1 1 d . . . . .
H20A H -0.2465 0.3189 0.0441 0.068 Uiso 1 1 calc R U . . .
H20B H -0.2591 0.2160 0.0449 0.068 Uiso 1 1 calc R U . . .
H20C H -0.1679 0.2397 -0.0255 0.068 Uiso 1 1 calc R U . . .
C21 C -0.0885(9) 0.1205(8) 0.1011(9) 0.055(3) Uani 1 1 d . . . . .
H21A H -0.0400 0.1078 0.1420 0.082 Uiso 1 1 calc R U . . .
H21B H -0.0491 0.0934 0.0435 0.082 Uiso 1 1 calc R U . . .
H21C H -0.1452 0.0924 0.1219 0.082 Uiso 1 1 calc R U . . .
C22 C 0.1894(7) 0.1396(7) 0.0957(7) 0.033(2) Uani 1 1 d . . . . .
H22 H 0.1489 0.1505 0.0513 0.039 Uiso 1 1 calc R U . . .
C23 C 0.2681(12) -0.0211(8) 0.0367(8) 0.079(5) Uani 1 1 d . . . . .
H23A H 0.2475 -0.0728 0.0673 0.119 Uiso 1 1 calc R U . . .
H23B H 0.3427 -0.0442 0.0066 0.119 Uiso 1 1 calc R U . . .
H23C H 0.2232 0.0034 -0.0060 0.119 Uiso 1 1 calc R U . . .
C24 C 0.3202(10) 0.0322(9) 0.1657(8) 0.064(4) Uani 1 1 d . . . . .
H24A H 0.3935 0.0278 0.1384 0.097 Uiso 1 1 calc R U . . .
H24B H 0.3182 -0.0282 0.1910 0.097 Uiso 1 1 calc R U . . .
H24C H 0.2932 0.0815 0.2117 0.097 Uiso 1 1 calc R U . . .
Bi1 Bi 0.31766(3) 0.09737(3) 0.74676(2) 0.02516(11) Uani 1 1 d . . . . .
Bi2 Bi 0.48493(3) 0.29370(3) 0.75552(2) 0.02549(11) Uani 1 1 d . . . . .
I1 I 0.26355(5) 0.31736(5) 0.69319(4) 0.03459(18) Uani 1 1 d . . . . .
I2 I 0.55546(5) 0.09669(5) 0.65082(4) 0.03217(18) Uani 1 1 d . . . . .
I3 I 0.39092(5) 0.17143(5) 0.91052(4) 0.03151(17) Uani 1 1 d . . . . .
I4 I 0.39971(6) -0.10417(5) 0.79325(5) 0.0431(2) Uani 1 1 d . . . . .
I5 I 0.26626(6) 0.04478(5) 0.58330(4) 0.0426(2) Uani 1 1 d . . . . .
I6 I 0.09171(5) 0.13146(5) 0.84489(5) 0.03915(19) Uani 1 1 d . . . . .
I7 I 0.55877(7) 0.39348(6) 0.60044(5) 0.0554(2) Uani 1 1 d . . . . .
I8 I 0.36944(5) 0.47166(5) 0.87003(5) 0.03776(19) Uani 1 1 d . . . . .
I9 I 0.69024(5) 0.25562(5) 0.81552(5) 0.0399(2) Uani 1 1 d . . . . .

loop_
_atom_site_aniso_label
_atom_site_aniso_U_11
_atom_site_aniso_U_22
_atom_site_aniso_U_33
_atom_site_aniso_U_23
_atom_site_aniso_U_13
_atom_site_aniso_U_12
La1 0.0223(3) 0.0179(3) 0.0299(3) 0.0003(2) -0.0077(2) -0.0065(2)
O1 0.035(4) 0.033(5) 0.079(6) -0.012(4) 0.016(4) -0.020(4)
O2 0.057(5) 0.054(6) 0.087(7) -0.002(5) -0.055(5) -0.001(5)
O3 0.046(4) 0.028(4) 0.060(5) -0.015(4) -0.017(4) -0.010(4)
O4 0.044(4) 0.029(4) 0.050(5) 0.016(4) -0.005(4) 0.010(4)
O5 0.028(4) 0.055(6) 0.052(5) -0.007(4) 0.004(3) -0.013(4)
O6 0.045(5) 0.042(5) 0.105(7) 0.044(5) -0.023(5) -0.008(4)
O7 0.043(4) 0.060(6) 0.048(5) -0.002(4) -0.021(4) -0.023(4)
O8 0.042(4) 0.027(4) 0.050(5) -0.016(4) 0.003(3) -0.018(3)
N1 0.024(4) 0.037(6) 0.040(5) 0.001(4) -0.002(4) -0.017(4)
N2 0.035(5) 0.036(6) 0.047(6) 0.008(4) -0.021(4) -0.009(4)
N3 0.049(5) 0.024(5) 0.054(6) -0.006(4) -0.015(5) -0.016(4)
N4 0.035(5) 0.010(4) 0.043(5) 0.003(4) -0.009(4) -0.007(4)
N5 0.026(4) 0.040(6) 0.056(6) 0.008(5) -0.004(4) -0.012(5)
N6 0.032(4) 0.038(6) 0.037(5) 0.007(4) -0.013(4) -0.014(4)
N7 0.028(4) 0.022(5) 0.035(5) -0.001(4) -0.008(3) -0.013(4)
N8 0.052(5) 0.023(5) 0.024(5) 0.000(4) -0.012(4) -0.008(4)
C1 0.039(6) 0.028(7) 0.064(8) 0.006(6) -0.005(6) -0.014(6)
C2 0.051(7) 0.054(9) 0.096(11) -0.021(8) 0.007(7) -0.022(7)
C3 0.026(5) 0.039(7) 0.066(8) -0.017(6) 0.002(5) -0.009(5)
C4 0.041(6) 0.039(7) 0.057(8) 0.002(6) -0.024(6) -0.010(6)
C5 0.086(10) 0.056(10) 0.115(13) 0.020(9) -0.065(9) -0.026(8)
C6 0.033(6) 0.058(8) 0.053(8) 0.008(6) -0.019(5) -0.012(6)
C7 0.031(5) 0.034(7) 0.063(8) -0.002(6) -0.017(5) -0.006(6)
C8 0.091(10) 0.025(7) 0.116(13) -0.029(8) -0.044(9) 0.011(7)
C9 0.110(13) 0.078(13) 0.144(17) -0.044(12) 0.044(12) -0.057(11)
C10 0.033(6) 0.023(6) 0.050(7) 0.000(5) -0.006(5) -0.005(5)
C11 0.052(7) 0.049(9) 0.096(11) 0.020(7) -0.020(7) -0.025(7)
C12 0.059(7) 0.024(6) 0.034(6) 0.008(5) -0.009(5) 0.005(6)
C13 0.054(7) 0.028(6) 0.032(6) 0.001(5) 0.003(5) -0.006(6)
C14 0.044(7) 0.077(11) 0.072(10) 0.015(8) -0.018(6) -0.030(7)
C15 0.043(7) 0.061(10) 0.136(15) 0.026(9) -0.001(8) -0.002(7)
C16 0.038(6) 0.045(8) 0.058(8) 0.014(6) -0.020(5) -0.016(6)
C17 0.081(9) 0.070(10) 0.075(10) 0.004(8) -0.052(8) -0.021(8)
C18 0.065(8) 0.025(6) 0.067(9) 0.018(6) -0.029(6) -0.014(6)
C19 0.039(6) 0.033(7) 0.046(7) -0.003(5) -0.009(5) -0.015(5)
C20 0.041(6) 0.060(8) 0.039(7) 0.005(6) -0.020(5) -0.013(6)
C21 0.058(7) 0.021(6) 0.089(10) 0.016(6) -0.020(7) -0.016(6)
C22 0.036(6) 0.032(7) 0.036(6) 0.009(5) -0.006(5) -0.021(5)
C23 0.161(14) 0.029(7) 0.044(8) -0.017(6) -0.036(9) -0.011(8)
C24 0.076(9) 0.058(9) 0.058(9) -0.003(7) -0.038(7) -0.002(7)
Bi1 0.0312(2) 0.0208(2) 0.0249(2) -0.00025(16) -0.00685(15) -0.00932(17)
Bi2 0.02799(19) 0.0203(2) 0.0285(2) 0.00168(16) -0.00608(15) -0.00781(16)
I1 0.0361(3) 0.0248(4) 0.0432(4) 0.0021(3) -0.0162(3) -0.0049(3)
I2 0.0325(3) 0.0298(4) 0.0290(4) -0.0038(3) -0.0056(3) -0.0020(3)
I3 0.0410(4) 0.0317(4) 0.0236(3) 0.0015(3) -0.0058(3) -0.0144(3)
I4 0.0599(5) 0.0239(4) 0.0391(4) 0.0046(3) -0.0053(3) -0.0068(3)
I5 0.0590(4) 0.0445(5) 0.0301(4) -0.0038(3) -0.0165(3) -0.0189(4)
I6 0.0363(4) 0.0355(4) 0.0459(4) -0.0062(3) -0.0019(3) -0.0148(3)
I7 0.0715(5) 0.0528(5) 0.0419(5) 0.0167(4) -0.0016(4) -0.0271(4)
I8 0.0327(3) 0.0263(4) 0.0540(5) -0.0093(3) -0.0087(3) -0.0076(3)
I9 0.0364(4) 0.0351(4) 0.0516(5) 0.0043(3) -0.0186(3) -0.0100(3)

loop_
_atom_type_symbol
_atom_type_description
_atom_type_scat_dispersion_real
_atom_type_scat_dispersion_imag
_atom_type_scat_source
C C 0.0033 0.0016 'International Tables Vol C Tables 4.2.6.8 and 6.1.1.4'
H H 0.0000 0.0000 'International Tables Vol C Tables 4.2.6.8 and 6.1.1.4'
Bi Bi -4.1077 10.2566 'International Tables Vol C Tables 4.2.6.8 and 6.1.1.4'
I I -0.4742 1.8119 'International Tables Vol C Tables 4.2.6.8 and 6.1.1.4'
La La -0.2871 2.4523 'International Tables Vol C Tables 4.2.6.8 and 6.1.1.4'
N N 0.0061 0.0033 'International Tables Vol C Tables 4.2.6.8 and 6.1.1.4'
O O 0.0106 0.0060 'International Tables Vol C Tables 4.2.6.8 and 6.1.1.4'

loop_
_geom_angle_atom_site_label_1
_geom_angle_atom_site_label_2
_geom_angle_atom_site_label_3
_geom_angle
_geom_angle_site_symmetry_1
_geom_angle_site_symmetry_3
_geom_angle_publ_flag
O8 La1 O2 85.8(2) . . ?
O8 La1 O4 100.9(2) . . ?
O2 La1 O4 144.3(3) . . ?
O8 La1 O1 70.3(2) . . ?
O2 La1 O1 75.6(3) . . ?
O4 La1 O1 74.0(3) . . ?
O8 La1 O5 141.2(2) . . ?
O2 La1 O5 115.6(3) . . ?
O4 La1 O5 80.5(3) . . ?
O1 La1 O5 143.7(2) . . ?
O8 La1 O6 81.6(3) . . ?
O2 La1 O6 70.7(3) . . ?
O4 La1 O6 144.7(3) . . ?
O1 La1 O6 137.3(2) . . ?
O5 La1 O6 76.4(3) . . ?
O8 La1 O3 144.5(2) . . ?
O2 La1 O3 76.8(2) . . ?
O4 La1 O3 77.8(2) . . ?
O1 La1 O3 75.5(2) . . ?
O5 La1 O3 74.2(2) . . ?
O6 La1 O3 119.9(3) . . ?
O8 La1 O7 69.8(2) . . ?
O2 La1 O7 139.7(3) . . ?
O4 La1 O7 73.9(3) . . ?
O1 La1 O7 121.6(3) . . ?
O5 La1 O7 73.6(2) . . ?
O6 La1 O7 74.2(3) . . ?
O3 La1 O7 139.9(2) . . ?
C1 O1 La1 132.9(7) . . ?
C4 O2 La1 175.5(7) . . ?
C7 O3 La1 137.5(6) . . ?
C10 O4 La1 168.8(8) . . ?
C13 O5 La1 130.3(6) . . ?
C16 O6 La1 150.3(8) . . ?
C19 O7 La1 146.1(8) . . ?
C22 O8 La1 150.4(7) . . ?
C1 N1 C2 121.8(8) . . ?
C1 N1 C3 121.3(9) . . ?
C2 N1 C3 116.9(9) . . ?
C4 N2 C5 120.9(9) . . ?
C4 N2 C6 122.4(10) . . ?
C5 N2 C6 116.6(9) . . ?
C7 N3 C9 120.4(10) . . ?
C7 N3 C8 120.8(10) . . ?
C9 N3 C8 118.5(11) . . ?
C10 N4 C12 121.4(9) . . ?
C10 N4 C11 121.1(9) . . ?
C12 N4 C11 117.3(10) . . ?
C13 N5 C14 122.9(10) . . ?
C13 N5 C15 121.1(10) . . ?
C14 N5 C15 116.0(10) . . ?
C16 N6 C17 121.4(10) . . ?
C16 N6 C18 122.3(9) . . ?
C17 N6 C18 116.3(10) . . ?
C19 N7 C21 121.9(9) . . ?
C19 N7 C20 122.6(9) . . ?
C21 N7 C20 115.5(8) . . ?
C22 N8 C24 121.8(9) . . ?
C22 N8 C23 121.4(9) . . ?
C24 N8 C23 116.7(9) . . ?
O1 C1 N1 122.8(10) . . ?
O1 C1 H1 118.6 . . ?
N1 C1 H1 118.6 . . ?
N1 C2 H2A 109.5 . . ?
N1 C2 H2B 109.5 . . ?
H2A C2 H2B 109.5 . . ?
N1 C2 H2C 109.5 . . ?
H2A C2 H2C 109.5 . . ?
H2B C2 H2C 109.5 . . ?
N1 C3 H3A 109.5 . . ?
N1 C3 H3B 109.5 . . ?
H3A C3 H3B 109.5 . . ?
N1 C3 H3C 109.5 . . ?
H3A C3 H3C 109.5 . . ?
H3B C3 H3C 109.5 . . ?
O2 C4 N2 125.9(11) . . ?
O2 C4 H4 117.0 . . ?
N2 C4 H4 117.0 . . ?
N2 C5 H5A 109.5 . . ?
N2 C5 H5B 109.5 . . ?
H5A C5 H5B 109.5 . . ?
N2 C5 H5C 109.5 . . ?
H5A C5 H5C 109.5 . . ?
H5B C5 H5C 109.5 . . ?
N2 C6 H6A 109.5 . . ?
N2 C6 H6B 109.5 . . ?
H6A C6 H6B 109.5 . . ?
N2 C6 H6C 109.5 . . ?
H6A C6 H6C 109.5 . . ?
H6B C6 H6C 109.5 . . ?
O3 C7 N3 123.8(10) . . ?
O3 C7 H7 118.1 . . ?
N3 C7 H7 118.1 . . ?
N3 C8 H8A 109.5 . . ?
N3 C8 H8B 109.5 . . ?
H8A C8 H8B 109.5 . . ?
N3 C8 H8C 109.5 . . ?
H8A C8 H8C 109.5 . . ?
H8B C8 H8C 109.5 . . ?
N3 C9 H9A 109.5 . . ?
N3 C9 H9B 109.5 . . ?
H9A C9 H9B 109.5 . . ?
N3 C9 H9C 109.5 . . ?
H9A C9 H9C 109.5 . . ?
H9B C9 H9C 109.5 . . ?
O4 C10 N4 125.5(10) . . ?
O4 C10 H10 117.2 . . ?
N4 C10 H10 117.2 . . ?
N4 C11 H11A 109.5 . . ?
N4 C11 H11B 109.5 . . ?
H11A C11 H11B 109.5 . . ?
N4 C11 H11C 109.5 . . ?
H11A C11 H11C 109.5 . . ?
H11B C11 H11C 109.5 . . ?
N4 C12 H12A 109.5 . . ?
N4 C12 H12B 109.5 . . ?
H12A C12 H12B 109.5 . . ?
N4 C12 H12C 109.5 . . ?
H12A C12 H12C 109.5 . . ?
H12B C12 H12C 109.5 . . ?
O5 C13 N5 126.6(11) . . ?
O5 C13 H13 116.7 . . ?
N5 C13 H13 116.7 . . ?
N5 C14 H14A 109.5 . . ?
N5 C14 H14B 109.5 . . ?
H14A C14 H14B 109.5 . . ?
N5 C14 H14C 109.5 . . ?
H14A C14 H14C 109.5 . . ?
H14B C14 H14C 109.5 . . ?
N5 C15 H15A 109.5 . . ?
N5 C15 H15B 109.5 . . ?
H15A C15 H15B 109.5 . . ?
N5 C15 H15C 109.5 . . ?
H15A C15 H15C 109.5 . . ?
H15B C15 H15C 109.5 . . ?
O6 C16 N6 125.4(11) . . ?
O6 C16 H16 117.3 . . ?
N6 C16 H16 117.3 . . ?
N6 C17 H17A 109.5 . . ?
N6 C17 H17B 109.5 . . ?
H17A C17 H17B 109.5 . . ?
N6 C17 H17C 109.5 . . ?
H17A C17 H17C 109.5 . . ?
H17B C17 H17C 109.5 . . ?
N6 C18 H18A 109.5 . . ?
N6 C18 H18B 109.5 . . ?
H18A C18 H18B 109.5 . . ?
N6 C18 H18C 109.5 . . ?
H18A C18 H18C 109.5 . . ?
H18B C18 H18C 109.5 . . ?
O7 C19 N7 125.8(10) . . ?
O7 C19 H19 117.1 . . ?
N7 C19 H19 117.1 . . ?
N7 C20 H20A 109.5 . . ?
N7 C20 H20B 109.5 . . ?
H20A C20 H20B 109.5 . . ?
N7 C20 H20C 109.5 . . ?
H20A C20 H20C 109.5 . . ?
H20B C20 H20C 109.5 . . ?
N7 C21 H21A 109.5 . . ?
N7 C21 H21B 109.5 . . ?
H21A C21 H21B 109.5 . . ?
N7 C21 H21C 109.5 . . ?
H21A C21 H21C 109.5 . . ?
H21B C21 H21C 109.5 . . ?
O8 C22 N8 123.9(10) . . ?
O8 C22 H22 118.0 . . ?
N8 C22 H22 118.0 . . ?
N8 C23 H23A 109.5 . . ?
N8 C23 H23B 109.5 . . ?
H23A C23 H23B 109.5 . . ?
N8 C23 H23C 109.5 . . ?
H23A C23 H23C 109.5 . . ?
H23B C23 H23C 109.5 . . ?
N8 C24 H24A 109.5 . . ?
N8 C24 H24B 109.5 . . ?
H24A C24 H24B 109.5 . . ?
N8 C24 H24C 109.5 . . ?
H24A C24 H24C 109.5 . . ?
H24B C24 H24C 109.5 . . ?
I5 Bi1 I4 92.14(2) . . ?
I5 Bi1 I6 91.94(2) . . ?
I4 Bi1 I6 96.52(3) . . ?
I5 Bi1 I2 93.34(2) . . ?
I4 Bi1 I2 91.25(2) . . ?
I6 Bi1 I2 170.43(2) . . ?
I5 Bi1 I1 91.26(2) . . ?
I4 Bi1 I1 171.70(2) . . ?
I6 Bi1 I1 90.92(2) . . ?
I2 Bi1 I1 81.00(2) . . ?
I5 Bi1 I3 172.56(3) . . ?
I4 Bi1 I3 92.44(2) . . ?
I6 Bi1 I3 93.35(2) . . ?
I2 Bi1 I3 80.711(19) . . ?
I1 Bi1 I3 83.44(2) . . ?
I7 Bi2 I9 92.23(3) . . ?
I7 Bi2 I8 95.34(3) . . ?
I9 Bi2 I8 95.28(2) . . ?
I7 Bi2 I2 93.43(2) . . ?
I9 Bi2 I2 94.29(2) . . ?
I8 Bi2 I2 166.75(2) . . ?
I7 Bi2 I1 90.92(2) . . ?
I9 Bi2 I1 175.38(2) . . ?
I8 Bi2 I1 87.787(19) . . ?
I2 Bi2 I1 82.145(19) . . ?
I7 Bi2 I3 172.90(2) . . ?
I9 Bi2 I3 93.06(2) . . ?
I8 Bi2 I3 88.90(2) . . ?
I2 Bi2 I3 81.45(2) . . ?
I1 Bi2 I3 83.53(2) . . ?
Bi2 I1 Bi1 81.381(18) . . ?
Bi2 I2 Bi1 82.158(17) . . ?
Bi1 I3 Bi2 80.765(19) . . ?

loop_
_geom_bond_atom_site_label_1
_geom_bond_atom_site_label_2
_geom_bond_distance
_geom_bond_site_symmetry_2
_geom_bond_publ_flag
La1 O8 2.431(6) . ?
La1 O2 2.435(6) . ?
La1 O4 2.460(7) . ?
La1 O1 2.493(8) . ?
La1 O5 2.496(6) . ?
La1 O6 2.502(9) . ?
La1 O3 2.505(6) . ?
La1 O7 2.536(6) . ?
O1 C1 1.254(11) . ?
O2 C4 1.239(11) . ?
O3 C7 1.237(11) . ?
O4 C10 1.233(12) . ?
O5 C13 1.245(12) . ?
O6 C16 1.221(13) . ?
O7 C19 1.248(11) . ?
O8 C22 1.240(11) . ?
N1 C1 1.306(13) . ?
N1 C2 1.446(14) . ?
N1 C3 1.455(11) . ?
N2 C4 1.295(13) . ?
N2 C5 1.418(15) . ?
N2 C6 1.460(11) . ?
N3 C7 1.324(14) . ?
N3 C9 1.407(16) . ?
N3 C8 1.463(12) . ?
N4 C10 1.308(14) . ?
N4 C12 1.455(11) . ?
N4 C11 1.456(13) . ?
N5 C13 1.300(14) . ?
N5 C14 1.459(12) . ?
N5 C15 1.474(16) . ?
N6 C16 1.313(14) . ?
N6 C17 1.437(12) . ?
N6 C18 1.448(13) . ?
N7 C19 1.277(12) . ?
N7 C21 1.442(12) . ?
N7 C20 1.457(11) . ?
N8 C22 1.294(12) . ?
N8 C24 1.438(12) . ?
N8 C23 1.468(12) . ?
C1 H1 0.9400 . ?
C2 H2A 0.9700 . ?
C2 H2B 0.9700 . ?
C2 H2C 0.9700 . ?
C3 H3A 0.9700 . ?
C3 H3B 0.9700 . ?
C3 H3C 0.9700 . ?
C4 H4 0.9400 . ?
C5 H5A 0.9700 . ?
C5 H5B 0.9700 . ?
C5 H5C 0.9700 . ?
C6 H6A 0.9700 . ?
C6 H6B 0.9700 . ?
C6 H6C 0.9700 . ?
C7 H7 0.9400 . ?
C8 H8A 0.9700 . ?
C8 H8B 0.9700 . ?
C8 H8C 0.9700 . ?
C9 H9A 0.9700 . ?
C9 H9B 0.9700 . ?
C9 H9C 0.9700 . ?
C10 H10 0.9400 . ?
C11 H11A 0.9700 . ?
C11 H11B 0.9700 . ?
C11 H11C 0.9700 . ?
C12 H12A 0.9700 . ?
C12 H12B 0.9700 . ?
C12 H12C 0.9700 . ?
C13 H13 0.9400 . ?
C14 H14A 0.9700 . ?
C14 H14B 0.9700 . ?
C14 H14C 0.9700 . ?
C15 H15A 0.9700 . ?
C15 H15B 0.9700 . ?
C15 H15C 0.9700 . ?
C16 H16 0.9400 . ?
C17 H17A 0.9700 . ?
C17 H17B 0.9700 . ?
C17 H17C 0.9700 . ?
C18 H18A 0.9700 . ?
C18 H18B 0.9700 . ?
C18 H18C 0.9700 . ?
C19 H19 0.9400 . ?
C20 H20A 0.9700 . ?
C20 H20B 0.9700 . ?
C20 H20C 0.9700 . ?
C21 H21A 0.9700 . ?
C21 H21B 0.9700 . ?
C21 H21C 0.9700 . ?
C22 H22 0.9400 . ?
C23 H23A 0.9700 . ?
C23 H23B 0.9700 . ?
C23 H23C 0.9700 . ?
C24 H24A 0.9700 . ?
C24 H24B 0.9700 . ?
C24 H24C 0.9700 . ?
Bi1 I5 2.9461(7) . ?
Bi1 I4 2.9628(8) . ?
Bi1 I6 2.9927(8) . ?
Bi1 I2 3.2255(8) . ?
Bi1 I1 3.2289(8) . ?
Bi1 I3 3.2365(7) . ?
Bi2 I7 2.9418(10) . ?
Bi2 I9 2.9619(7) . ?
Bi2 I8 3.0272(7) . ?
Bi2 I2 3.1661(8) . ?
Bi2 I1 3.2134(7) . ?
Bi2 I3 3.2464(9) . ?

loop_
_geom_torsion_atom_site_label_1
_geom_torsion_atom_site_label_2
_geom_torsion_atom_site_label_3
_geom_torsion_atom_site_label_4
_geom_torsion
_geom_torsion_site_symmetry_1
_geom_torsion_site_symmetry_2
_geom_torsion_site_symmetry_3
_geom_torsion_site_symmetry_4
_geom_torsion_publ_flag
La1 O1 C1 N1 -161.6(8) . . . . ?
C2 N1 C1 O1 -1.2(18) . . . . ?
C3 N1 C1 O1 -178.9(10) . . . . ?
C5 N2 C4 O2 0(2) . . . . ?
C6 N2 C4 O2 176.8(11) . . . . ?
La1 O3 C7 N3 -141.9(9) . . . . ?
C9 N3 C7 O3 -3.1(19) . . . . ?
C8 N3 C7 O3 -176.6(11) . . . . ?
La1 O4 C10 N4 -126(3) . . . . ?
C12 N4 C10 O4 179.8(9) . . . . ?
C11 N4 C10 O4 -4.9(16) . . . . ?
La1 O5 C13 N5 99.9(13) . . . . ?
C14 N5 C13 O5 -179.4(9) . . . . ?
C15 N5 C13 O5 2.0(17) . . . . ?
La1 O6 C16 N6 -145.4(12) . . . . ?
C17 N6 C16 O6 5.9(18) . . . . ?
C18 N6 C16 O6 -178.3(11) . . . . ?
La1 O7 C19 N7 155.1(9) . . . . ?
C21 N7 C19 O7 0.5(17) . . . . ?
C20 N7 C19 O7 -179.7(10) . . . . ?
La1 O8 C22 N8 -104.9(14) . . . . ?
C24 N8 C22 O8 -0.6(17) . . . . ?
C23 N8 C22 O8 -177.7(11) . . . . ?
